data_7054070
loop_
_publ_author_name
'Stogniy, Marina Yu.'
'Sivaev, Igor B.'
'Godovikov, Ivan A.'
'Starikova, Zoya A.'
'Bregadze, Vladimir I.'
'Qi, Shicheng'

_publ_section_title
;
 Synthesis of new \w-amino- and \w-azidoalkyl carboranes
;
_journal_issue 12
_journal_name_full 'New Journal of Chemistry'
_journal_page_first 3865
_journal_paper_doi 10.1039/c3nj00677h
_journal_volume 37
_journal_year 2013
_chemical_formula_moiety 'C5 H20 B9 N S, 1.5(H4 N2)'
_chemical_formula_sum 'C5 H26 B9 N4 S'
_chemical_formula_weight 271.65
_chemical_name_systematic
; 
 ? 
;
_space_group_IT_number 2
_symmetry_cell_setting triclinic
_symmetry_space_group_name_Hall '-P 1'
_symmetry_space_group_name_H-M 'P -1'
_atom_sites_solution_hydrogens mixed
_atom_sites_solution_primary direct
_atom_sites_solution_secondary difmap
_audit_creation_method SHELXL-97
_cell_angle_alpha 91.896(3)
_cell_angle_beta 105.717(3)
_cell_angle_gamma 107.104(3)
_cell_formula_units_Z 2
_cell_length_a 8.4373(14)
_cell_length_b 9.5358(16)
_cell_length_c 10.6711(18)
_cell_measurement_reflns_used 154
_cell_measurement_temperature 100(2)
_cell_measurement_theta_max 26
_cell_measurement_theta_min 3
_cell_volume 784.0(2)
_computing_cell_refinement 'Bruker SAINT'
_computing_data_collection 'Bruker APEX II'
_computing_data_reduction 'Bruker SAINT'
_computing_molecular_graphics 'SHELXTL  (Sheldrick, 2008)'
_computing_publication_material 'SHELXTL  (Sheldrick, 2008)'
_computing_structure_refinement 'SHELXTL  (Sheldrick, 2008)'
_computing_structure_solution 'SHELXTL  (Sheldrick, 2008)'
_diffrn_ambient_temperature 100(2)
_diffrn_measured_fraction_theta_full 0.972
_diffrn_measured_fraction_theta_max 0.972
_diffrn_measurement_device_type 'Bruker APEX II CCD area detector'
_diffrn_measurement_method 'omega scans'
_diffrn_radiation_monochromator graphite
_diffrn_radiation_source 'fine-focus sealed tube'
_diffrn_radiation_type MoK\a
_diffrn_radiation_wavelength 0.71073
_diffrn_reflns_av_R_equivalents 0.0000
_diffrn_reflns_av_sigmaI/netI 0.0270
_diffrn_reflns_limit_h_max 9
_diffrn_reflns_limit_h_min -10
_diffrn_reflns_limit_k_max 11
_diffrn_reflns_limit_k_min -11
_diffrn_reflns_limit_l_max 13
_diffrn_reflns_limit_l_min -12
_diffrn_reflns_number 3000
_diffrn_reflns_theta_full 26.00
_diffrn_reflns_theta_max 26.00
_diffrn_reflns_theta_min 2.00
_exptl_absorpt_coefficient_mu 0.190
_exptl_absorpt_correction_T_max 0.963
_exptl_absorpt_correction_T_min 0.895
_exptl_absorpt_correction_type multi-scan
_exptl_absorpt_process_details SADABS
_exptl_crystal_colour colorless
_exptl_crystal_density_diffrn 1.151
_exptl_crystal_density_method 'not measured'
_exptl_crystal_description plate
_exptl_crystal_F_000 290
_exptl_crystal_size_max 0.60
_exptl_crystal_size_mid 0.45
_exptl_crystal_size_min 0.20
_refine_diff_density_max 0.357
_refine_diff_density_min -0.272
_refine_diff_density_rms 0.054
_refine_ls_extinction_method none
_refine_ls_goodness_of_fit_ref 1.062
_refine_ls_hydrogen_treatment mixed
_refine_ls_matrix_type full
_refine_ls_number_parameters 197
_refine_ls_number_reflns 3000
_refine_ls_number_restraints 0
_refine_ls_restrained_S_all 1.062
_refine_ls_R_factor_all 0.0504
_refine_ls_R_factor_gt 0.0447
_refine_ls_shift/su_max 0.000
_refine_ls_shift/su_mean 0.000
_refine_ls_structure_factor_coef Fsqd
_refine_ls_weighting_details 'calc w=1/[\s^2^(Fo^2^)+(0.0413P)^2^+0.8137P] where P=(Fo^2^+2Fc^2^)/3'
_refine_ls_weighting_scheme calc
_refine_ls_wR_factor_gt 0.1184
_refine_ls_wR_factor_ref 0.1241
_reflns_number_gt 2688
_reflns_number_total 3000
_reflns_threshold_expression I>2\s(I)
_cod_data_source_file c3nj00677h.txt
_cod_data_source_block comp5a
_cod_depositor_comments
;
The following automatic conversions were performed:

'_symmetry_cell_setting' value 'Triclinic' changed to 'triclinic'
according to
/usr/data/users/saulius/automatic-downloads/retrospective/RSC/lib/dictionaries/cif_core.dic
dictionary named 'cif_core.dic' version 2.4.2 from 2011-04-26.

Automatic conversion script
Id: cif_fix_values 2281 2013-09-26 08:29:07Z andrius 
;
_cod_database_code 7054070

loop_
_symmetry_equiv_pos_as_xyz
'x, y, z'
'-x, -y, -z'

loop_
_atom_site_label
_atom_site_type_symbol
_atom_site_fract_x
_atom_site_fract_y
_atom_site_fract_z
_atom_site_U_iso_or_equiv
_atom_site_adp_type
_atom_site_occupancy
_atom_site_symmetry_multiplicity
_atom_site_calc_flag
_atom_site_refinement_flags
_atom_site_disorder_assembly
_atom_site_disorder_group
S1 S 0.43609(7) 0.37007(7) 0.11548(6) 0.02754(17) Uani 1 1 d . . .
N1 N 0.5738(3) 0.9196(2) 0.31114(19) 0.0353(5) Uani 1 1 d . . .
H1N1 H 0.5483 0.9419 0.2303 0.042 Uiso 1 1 d R . .
H2N1 H 0.4801 0.8890 0.3370 0.042 Uiso 1 1 d R . .
H3N1 H 0.6571 0.9925 0.3649 0.042 Uiso 1 1 d R . .
C1 C 0.5864(3) 0.5327(3) 0.2225(2) 0.0269(5) Uani 1 1 d . . .
H1AA H 0.6171 0.5073 0.3132 0.032 Uiso 1 1 calc R . .
H1BB H 0.6941 0.5633 0.1959 0.032 Uiso 1 1 calc R . .
C2 C 0.5156(3) 0.6619(3) 0.2210(2) 0.0249(5) Uani 1 1 d . . .
H2AA H 0.4801 0.6852 0.1299 0.030 Uiso 1 1 calc R . .
H2BB H 0.4115 0.6339 0.2523 0.030 Uiso 1 1 calc R . .
C3 C 0.6490(3) 0.7977(3) 0.3070(2) 0.0278(5) Uani 1 1 d . . .
H3AA H 0.6902 0.7730 0.3970 0.033 Uiso 1 1 calc R . .
H3BB H 0.7499 0.8301 0.2723 0.033 Uiso 1 1 calc R . .
B1 B -0.0556(3) 0.1321(3) 0.1696(2) 0.0214(5) Uani 1 1 d . . .
H1 H -0.1367 0.0226 0.1387 0.026 Uiso 1 1 d R . .
B2 B 0.1669(3) 0.1557(3) 0.2114(2) 0.0227(5) Uani 1 1 d . . .
H2 H 0.2164 0.0675 0.2062 0.027 Uiso 1 1 d R . .
B3 B 0.0689(3) 0.2235(3) 0.0697(2) 0.0251(5) Uani 1 1 d . . .
H3 H 0.0673 0.1877 -0.0249 0.030 Uiso 1 1 d R . .
B4 B -0.0906(3) 0.2914(3) 0.1030(3) 0.0263(5) Uani 1 1 d . . .
H4 H -0.2048 0.2754 0.0260 0.032 Uiso 1 1 d R . .
B5 B -0.0889(3) 0.2728(3) 0.2650(3) 0.0277(5) Uani 1 1 d . . .
H5 H -0.2026 0.2565 0.2929 0.033 Uiso 1 1 d R . .
B6 B 0.0760(3) 0.1872(3) 0.3367(2) 0.0256(5) Uani 1 1 d . . .
H6 H 0.0723 0.1105 0.4051 0.031 Uiso 1 1 d R . .
C7 C 0.2578(3) 0.3316(2) 0.18205(19) 0.0196(4) Uani 1 1 d . . .
C8 C 0.1160(3) 0.4062(2) 0.1257(2) 0.0209(4) Uani 1 1 d . . .
H8 H 0.1451 0.4663 0.0691 0.025 Uiso 1 1 d R . .
B9 B 0.0202(3) 0.4446(3) 0.2264(3) 0.0305(6) Uani 1 1 d . . .
H9 H -0.0259 0.5359 0.2199 0.037 Uiso 1 1 d R . .
B10 B 0.1131(3) 0.3782(3) 0.3790(3) 0.0317(6) Uani 1 1 d . . .
H10 H 0.1104 0.4097 0.4734 0.038 Uiso 1 1 d R . .
B11 B 0.2798(3) 0.3123(3) 0.3362(2) 0.0233(5) Uani 1 1 d . . .
H11 H 0.3976 0.3162 0.4045 0.028 Uiso 1 1 d R . .
H11A H 0.240(3) 0.447(3) 0.355(3) 0.034(7) Uiso 1 1 d . . .
N2 N -0.2381(6) 0.1581(5) 0.6466(5) 0.0267(14) Uani 0.442(7) 1 d P A 1
H2A H -0.1855 0.0918 0.6422 0.032 Uiso 0.442(7) 1 d PR A 1
H2B H -0.1689 0.2326 0.7062 0.032 Uiso 0.442(7) 1 d PR A 1
N3 N -0.2440(6) 0.1892(6) 0.5159(5) 0.0266(15) Uani 0.442(7) 1 d P A 1
H3A H -0.3084 0.2478 0.4968 0.032 Uiso 0.442(7) 1 d PR A 1
H3B H -0.1461 0.2539 0.5138 0.032 Uiso 0.442(7) 1 d PR A 1
N2' N -0.2782(5) 0.2230(4) 0.5774(4) 0.0270(12) Uani 0.558(7) 1 d P A 2
H2'A H -0.3635 0.2258 0.5094 0.032 Uiso 0.558(7) 1 d PR A 2
H2'B H -0.1955 0.3017 0.6236 0.032 Uiso 0.558(7) 1 d PR A 2
N3' N -0.2008(4) 0.1143(4) 0.5449(3) 0.0198(10) Uani 0.558(7) 1 d P A 2
H3'A H -0.1162 0.1764 0.5221 0.024 Uiso 0.558(7) 1 d PR A 2
H3'B H -0.1621 0.0715 0.6132 0.024 Uiso 0.558(7) 1 d PR A 2
N4 N 0.4801(3) 1.0225(2) 0.05888(19) 0.0332(5) Uani 1 1 d . . .
H4A H 0.3674 1.0052 0.0402 0.040 Uiso 1 1 d R . .
H4B H 0.5324 1.1185 0.0688 0.040 Uiso 1 1 d R . .

loop_
_atom_site_aniso_label
_atom_site_aniso_U_11
_atom_site_aniso_U_22
_atom_site_aniso_U_33
_atom_site_aniso_U_23
_atom_site_aniso_U_13
_atom_site_aniso_U_12
S1 0.0240(3) 0.0357(3) 0.0288(3) 0.0041(2) 0.0166(2) 0.0099(2)
N1 0.0237(10) 0.0477(12) 0.0245(10) -0.0167(9) 0.0073(8) -0.0012(9)
C1 0.0136(10) 0.0407(13) 0.0262(11) 0.0088(9) 0.0068(8) 0.0071(9)
C2 0.0146(10) 0.0404(12) 0.0177(10) 0.0004(9) 0.0034(8) 0.0074(9)
C3 0.0173(10) 0.0420(13) 0.0181(10) 0.0049(9) 0.0043(8) 0.0009(9)
B1 0.0181(11) 0.0250(11) 0.0186(11) 0.0026(9) 0.0030(9) 0.0053(9)
B2 0.0201(11) 0.0262(12) 0.0247(12) 0.0069(9) 0.0068(9) 0.0111(10)
B3 0.0264(13) 0.0272(12) 0.0181(11) 0.0014(9) 0.0042(10) 0.0053(10)
B4 0.0145(11) 0.0278(12) 0.0301(13) 0.0056(10) -0.0021(10) 0.0049(10)
B5 0.0138(11) 0.0357(13) 0.0313(13) -0.0045(10) 0.0078(10) 0.0042(10)
B6 0.0165(11) 0.0404(14) 0.0161(11) 0.0075(10) 0.0036(9) 0.0039(10)
C7 0.0166(10) 0.0266(10) 0.0179(9) 0.0051(8) 0.0063(8) 0.0089(8)
C8 0.0129(9) 0.0255(10) 0.0203(10) 0.0064(8) -0.0020(8) 0.0058(8)
B9 0.0130(11) 0.0269(12) 0.0482(16) -0.0060(11) 0.0045(11) 0.0067(10)
B10 0.0170(12) 0.0467(16) 0.0254(13) -0.0116(11) 0.0090(10) 0.0003(11)
B11 0.0140(11) 0.0363(13) 0.0176(11) 0.0054(9) 0.0021(9) 0.0069(10)
N2 0.030(2) 0.026(2) 0.024(3) -0.001(2) 0.0109(19) 0.0080(19)
N3 0.026(2) 0.025(3) 0.024(3) -0.002(2) 0.014(2) -0.004(2)
N2' 0.0273(19) 0.0228(19) 0.029(2) -0.0088(17) 0.0126(17) 0.0026(16)
N3' 0.0248(18) 0.0181(18) 0.0168(16) 0.0019(13) 0.0073(13) 0.0062(15)
N4 0.0229(10) 0.0369(11) 0.0327(11) -0.0167(8) -0.0052(8) 0.0135(9)

loop_
_atom_type_symbol
_atom_type_description
_atom_type_scat_dispersion_real
_atom_type_scat_dispersion_imag
_atom_type_scat_source
C C 0.0033 0.0016 'International Tables Vol C Tables 4.2.6.8 and 6.1.1.4'
H H 0.0000 0.0000 'International Tables Vol C Tables 4.2.6.8 and 6.1.1.4'
B B 0.0013 0.0007 'International Tables Vol C Tables 4.2.6.8 and 6.1.1.4'
S S 0.1246 0.1234 'International Tables Vol C Tables 4.2.6.8 and 6.1.1.4'
N N 0.0061 0.0033 'International Tables Vol C Tables 4.2.6.8 and 6.1.1.4'

loop_
_geom_angle_atom_site_label_1
_geom_angle_atom_site_label_2
_geom_angle_atom_site_label_3
_geom_angle
_geom_angle_site_symmetry_1
C7 S1 C1 101.56(10) .
C3 N1 H1N1 105.4 .
C3 N1 H2N1 109.6 .
H1N1 N1 H2N1 111.0 .
C3 N1 H3N1 105.3 .
H1N1 N1 H3N1 111.5 .
H2N1 N1 H3N1 113.5 .
C2 C1 S1 113.49(15) .
C2 C1 H1AA 108.9 .
S1 C1 H1AA 108.9 .
C2 C1 H1BB 108.9 .
S1 C1 H1BB 108.9 .
H1AA C1 H1BB 107.7 .
C3 C2 C1 111.55(18) .
C3 C2 H2AA 109.3 .
C1 C2 H2AA 109.3 .
C3 C2 H2BB 109.3 .
C1 C2 H2BB 109.3 .
H2AA C2 H2BB 108.0 .
N1 C3 C2 110.71(18) .
N1 C3 H3AA 109.5 .
C2 C3 H3AA 109.5 .
N1 C3 H3BB 109.5 .
C2 C3 H3BB 109.5 .
H3AA C3 H3BB 108.1 .
B2 B1 B4 108.27(17) .
B2 B1 B3 59.94(14) .
B4 B1 B3 59.88(14) .
B2 B1 B5 108.69(17) .
B4 B1 B5 58.60(15) .
B3 B1 B5 106.64(17) .
B2 B1 B6 59.91(13) .
B4 B1 B6 107.82(17) .
B3 B1 B6 107.32(16) .
B5 B1 B6 61.15(14) .
B2 B1 H1 115.0 .
B4 B1 H1 126.4 .
B3 B1 H1 119.4 .
B5 B1 H1 127.6 .
B6 B1 H1 120.4 .
C7 B2 B1 104.48(16) .
C7 B2 B3 59.54(13) .
B1 B2 B3 60.55(14) .
C7 B2 B6 101.62(17) .
B1 B2 B6 61.23(14) .
B3 B2 B6 108.83(17) .
C7 B2 B11 55.18(12) .
B1 B2 B11 108.62(17) .
B3 B2 B11 106.87(17) .
B6 B2 B11 59.85(14) .
C7 B2 H2 125.8 .
B1 B2 H2 122.9 .
B3 B2 H2 121.8 .
B6 B2 H2 122.5 .
B11 B2 H2 121.0 .
C8 B3 C7 54.08(12) .
C8 B3 B2 101.72(16) .
C7 B3 B2 58.71(13) .
C8 B3 B4 58.86(13) .
C7 B3 B4 103.39(16) .
B2 B3 B4 108.04(18) .
C8 B3 B1 102.32(17) .
C7 B3 B1 103.09(16) .
B2 B3 B1 59.52(13) .
B4 B3 B1 60.01(14) .
C8 B3 H3 123.0 .
C7 B3 H3 121.0 .
B2 B3 H3 123.1 .
B4 B3 H3 124.0 .
B1 B3 H3 129.2 .
C8 B4 B5 100.48(16) .
C8 B4 B3 59.16(14) .
B5 B4 B3 109.01(17) .
C8 B4 B1 102.61(16) .
B5 B4 B1 61.36(14) .
B3 B4 B1 60.11(14) .
C8 B4 B9 54.65(13) .
B5 B4 B9 59.73(15) .
B3 B4 B9 106.72(17) .
B1 B4 B9 108.02(18) .
C8 B4 H4 130.9 .
B5 B4 H4 123.2 .
B3 B4 H4 117.0 .
B1 B4 H4 116.9 .
B9 B4 H4 128.2 .
B4 B5 B9 61.06(15) .
B4 B5 B10 112.36(18) .
B9 B5 B10 62.22(16) .
B4 B5 B1 60.04(14) .
B9 B5 B1 108.03(18) .
B10 B5 B1 109.28(18) .
B4 B5 B6 107.64(17) .
B9 B5 B6 106.58(17) .
B10 B5 B6 58.99(15) .
B1 B5 B6 59.50(14) .
B4 B5 H5 120.8 .
B9 B5 H5 121.3 .
B10 B5 H5 118.5 .
B1 B5 H5 122.5 .
B6 B5 H5 123.2 .
B2 B6 B10 112.23(18) .
B2 B6 B11 61.05(14) .
B10 B6 B11 62.75(15) .
B2 B6 B1 58.87(13) .
B10 B6 B1 109.51(18) .
B11 B6 B1 107.71(16) .
B2 B6 B5 106.43(16) .
B10 B6 B5 59.42(15) .
B11 B6 B5 107.09(18) .
B1 B6 B5 59.35(13) .
B2 B6 H6 115.7 .
B10 B6 H6 123.2 .
B11 B6 H6 119.4 .
B1 B6 H6 120.4 .
B5 B6 H6 127.8 .
C8 C7 B11 111.33(16) .
C8 C7 B2 111.04(16) .
B11 C7 B2 65.51(14) .
C8 C7 B3 62.83(14) .
B11 C7 B3 117.42(17) .
B2 C7 B3 61.76(13) .
C8 C7 S1 116.90(14) .
B11 C7 S1 122.42(14) .
B2 C7 S1 119.30(14) .
B3 C7 S1 111.53(14) .
C7 C8 B9 115.57(18) .
C7 C8 B4 113.24(16) .
B9 C8 B4 64.67(15) .
C7 C8 B3 63.08(14) .
B9 C8 B3 117.69(18) .
B4 C8 B3 61.98(14) .
C7 C8 H8 111.2 .
B9 C8 H8 122.0 .
B4 C8 H8 123.2 .
B3 C8 H8 113.0 .
C8 B9 B5 104.64(18) .
C8 B9 B4 60.68(14) .
B5 B9 B4 59.21(14) .
C8 B9 B10 105.49(17) .
B5 B9 B10 59.79(15) .
B4 B9 B10 108.86(18) .
C8 B9 H9 121.4 .
B5 B9 H9 124.4 .
B4 B9 H9 117.7 .
B10 B9 H9 125.2 .
B6 B10 B5 61.59(15) .
B6 B10 B9 105.34(17) .
B5 B10 B9 57.99(14) .
B6 B10 B11 58.82(14) .
B5 B10 B11 105.76(17) .
B9 B10 B11 101.35(17) .
B6 B10 H10 116.5 .
B5 B10 H10 116.7 .
B9 B10 H10 127.3 .
B11 B10 H10 126.9 .
B6 B10 H11A 108.7(13) .
B5 B10 H11A 127.5(13) .
B9 B10 H11A 79.4(13) .
B11 B10 H11A 50.9(13) .
H10 B10 H11A 113.2 .
C7 B11 B6 104.20(16) .
C7 B11 B2 59.31(13) .
B6 B11 B2 59.10(14) .
C7 B11 B10 106.09(17) .
B6 B11 B10 58.43(14) .
B2 B11 B10 107.16(16) .
C7 B11 H11 123.8 .
B6 B11 H11 122.8 .
B2 B11 H11 119.8 .
B10 B11 H11 123.4 .
C7 B11 H11A 90.5(11) .
B6 B11 H11A 97.1(11) .
B2 B11 H11A 129.6(11) .
B10 B11 H11A 39.4(11) .
H11 B11 H11A 110.4 .
N3 N2 H2A 92.4 .
N3 N2 H2B 113.0 .
H2A N2 H2B 109.5 .
N3 N2 H2'B 61.7 .
H2A N2 H2'B 130.4 .
H2B N2 H2'B 55.9 .
N3 N2 H3'B 78.8 .
H2A N2 H3'B 13.7 .
H2B N2 H3'B 114.0 .
H2'B N2 H3'B 121.1 .
N2 N3 H3A 106.2 .
N2 N3 H3B 111.0 .
H3A N3 H3B 96.7 .
N2 N3 H2'A 89.2 .
H3A N3 H2'A 24.8 .
H3B N3 H2'A 120.2 .
N2 N3 H2'B 56.8 .
H3A N3 H2'B 70.3 .
H3B N3 H2'B 73.2 .
H2'A N3 H2'B 73.4 .
N2 N3 H3'A 94.5 .
H3A N3 H3'A 145.0 .
H3B N3 H3'A 49.0 .
H2'A N3 H3'A 169.1 .
H2'B N3 H3'A 100.2 .
N3' N2' H2B 84.8 .
N3' N2' H3A 96.0 .
H2B N2' H3A 156.2 .
N3' N2' H3B 56.4 .
H2B N2' H3B 97.0 .
H3A N2' H3B 64.7 .
N3' N2' H2'A 109.9 .
H2B N2' H2'A 163.7 .
H3A N2' H2'A 33.3 .
H3B N2' H2'A 97.1 .
N3' N2' H2'B 109.2 .
H2B N2' H2'B 53.0 .
H3A N2' H2'B 105.0 .
H3B N2' H2'B 73.8 .
H2'A N2' H2'B 124.2 .
N2' N3' H2A 85.8 .
N2' N3' H3B 60.5 .
H2A N3' H3B 122.2 .
N2' N3' H3'A 96.7 .
H2A N3' H3'A 121.3 .
H3B N3' H3'A 37.4 .
N2' N3' H3'B 112.2 .
H2A N3' H3'B 26.6 .
H3B N3' H3'B 132.4 .
H3'A N3' H3'B 112.4 .
N4 N4 H4A 108.9 2_675
N4 N4 H4B 100.4 2_675
H4A N4 H4B 109.4 .

loop_
_geom_bond_atom_site_label_1
_geom_bond_atom_site_label_2
_geom_bond_distance
_geom_bond_site_symmetry_2
S1 C7 1.781(2) .
S1 C1 1.805(2) .
N1 C3 1.484(3) .
N1 H1N1 0.8799 .
N1 H2N1 0.8801 .
N1 H3N1 0.8800 .
C1 C2 1.519(3) .
C1 H1AA 0.9900 .
C1 H1BB 0.9900 .
C2 C3 1.513(3) .
C2 H2AA 0.9900 .
C2 H2BB 0.9900 .
C3 H3AA 0.9900 .
C3 H3BB 0.9900 .
B1 B2 1.750(3) .
B1 B4 1.767(3) .
B1 B3 1.769(3) .
B1 B5 1.790(4) .
B1 B6 1.792(3) .
B1 H1 1.0500 .
B2 C7 1.705(3) .
B2 B3 1.758(3) .
B2 B6 1.769(3) .
B2 B11 1.804(3) .
B2 H2 1.0499 .
B3 C8 1.716(3) .
B3 C7 1.720(3) .
B3 B4 1.764(4) .
B3 H3 1.0500 .
B4 C8 1.711(3) .
B4 B5 1.741(4) .
B4 B9 1.773(4) .
B4 H4 1.0500 .
B5 B9 1.750(4) .
B5 B10 1.784(4) .
B5 B6 1.822(4) .
B5 H5 1.0499 .
B6 B10 1.776(4) .
B6 B11 1.783(3) .
B6 H6 1.0500 .
C7 C8 1.562(3) .
C7 B11 1.628(3) .
C8 B9 1.600(3) .
C8 H8 0.8797 .
B9 B10 1.826(4) .
B9 H9 1.0500 .
B10 B11 1.853(4) .
B10 H10 1.0499 .
B10 H11A 1.18(3) .
B11 H11 1.0499 .
B11 H11A 1.44(3) .
N2 N3 1.427(7) .
N2 H2A 0.8800 .
N2 H2B 0.8800 .
N3 H3A 0.8801 .
N3 H3B 0.8800 .
N2' N3' 1.455(6) .
N2' H2'A 0.8800 .
N2' H2'B 0.8800 .
N3' H3'A 0.8801 .
N3' H3'B 0.8800 .
N4 N4 1.467(4) 2_675
N4 H4A 0.8800 .
N4 H4B 0.8802 .

loop_
_geom_hbond_atom_site_label_D
_geom_hbond_atom_site_label_H
_geom_hbond_atom_site_label_A
_geom_hbond_site_symmetry_A
_geom_hbond_distance_DH
_geom_hbond_distance_HA
_geom_hbond_distance_DA
_geom_hbond_angle_DHA
N1 H1N1 N4 1_555 0.88 2.01 2.883(5) 170
N1 H2N1 N2 2_566 0.88 2.01 2.873(6) 165
N1 H2N1 N2' 2_566 0.88 2.17 3.034(5) 166
N1 H3N1 N3' 1_665 0.88 2.06 2.887(5) 155
N1 H3N1 N3 1_665 0.88 2.23 3.038(6) 153

loop_
_geom_torsion_atom_site_label_1
_geom_torsion_atom_site_label_2
_geom_torsion_atom_site_label_3
_geom_torsion_atom_site_label_4
_geom_torsion
C7 S1 C1 C2 -60.11(17)
S1 C1 C2 C3 -177.27(15)
C1 C2 C3 N1 -176.31(17)
B4 B1 B2 C7 5.0(2)
B3 B1 B2 C7 41.66(15)
B5 B1 B2 C7 -57.2(2)
B6 B1 B2 C7 -95.49(18)
B4 B1 B2 B3 -36.70(16)
B5 B1 B2 B3 -98.83(19)
B6 B1 B2 B3 -137.14(18)
B4 B1 B2 B6 100.44(19)
B3 B1 B2 B6 137.14(18)
B5 B1 B2 B6 38.31(17)
B4 B1 B2 B11 62.6(2)
B3 B1 B2 B11 99.29(18)
B5 B1 B2 B11 0.5(2)
B6 B1 B2 B11 -37.85(16)
C7 B2 B3 C8 -34.19(14)
B1 B2 B3 C8 97.51(17)
B6 B2 B3 C8 58.5(2)
B11 B2 B3 C8 -4.7(2)
B1 B2 B3 C7 131.70(17)
B6 B2 B3 C7 92.65(18)
B11 B2 B3 C7 29.47(15)
C7 B2 B3 B4 -94.99(17)
B1 B2 B3 B4 36.71(16)
B6 B2 B3 B4 -2.3(2)
B11 B2 B3 B4 -65.5(2)
C7 B2 B3 B1 -131.70(17)
B6 B2 B3 B1 -39.05(17)
B11 B2 B3 B1 -102.23(18)
B2 B1 B3 C8 -96.47(17)
B4 B1 B3 C8 42.52(15)
B5 B1 B3 C8 5.8(2)
B6 B1 B3 C8 -58.4(2)
B2 B1 B3 C7 -40.92(15)
B4 B1 B3 C7 98.07(17)
B5 B1 B3 C7 61.4(2)
B6 B1 B3 C7 -2.9(2)
B4 B1 B3 B2 138.99(18)
B5 B1 B3 B2 102.32(18)
B6 B1 B3 B2 38.06(17)
B2 B1 B3 B4 -138.99(18)
B5 B1 B3 B4 -36.67(16)
B6 B1 B3 B4 -100.93(19)
C7 B3 B4 C8 31.98(14)
B2 B3 B4 C8 93.03(18)
B1 B3 B4 C8 129.52(17)
C8 B3 B4 B5 -91.05(18)
C7 B3 B4 B5 -59.1(2)
B2 B3 B4 B5 2.0(2)
B1 B3 B4 B5 38.48(16)
C8 B3 B4 B1 -129.52(17)
C7 B3 B4 B1 -97.55(17)
B2 B3 B4 B1 -36.49(16)
C8 B3 B4 B9 -27.99(16)
C7 B3 B4 B9 4.0(2)
B2 B3 B4 B9 65.0(2)
B1 B3 B4 B9 101.53(19)
B2 B1 B4 C8 -6.0(2)
B3 B1 B4 C8 -42.74(16)
B5 B1 B4 C8 95.17(18)
B6 B1 B4 C8 57.3(2)
B2 B1 B4 B5 -101.18(18)
B3 B1 B4 B5 -137.91(17)
B6 B1 B4 B5 -37.83(16)
B2 B1 B4 B3 36.73(16)
B5 B1 B4 B3 137.91(17)
B6 B1 B4 B3 100.08(18)
B2 B1 B4 B9 -62.6(2)
B3 B1 B4 B9 -99.32(19)
B5 B1 B4 B9 38.58(17)
B6 B1 B4 B9 0.8(2)
C8 B4 B5 B9 37.90(15)
B3 B4 B5 B9 98.70(18)
B1 B4 B5 B9 136.63(18)
C8 B4 B5 B10 1.3(2)
B3 B4 B5 B10 62.1(2)
B1 B4 B5 B10 100.1(2)
B9 B4 B5 B10 -36.56(18)
C8 B4 B5 B1 -98.74(17)
B3 B4 B5 B1 -37.93(16)
B9 B4 B5 B1 -136.63(18)
C8 B4 B5 B6 -61.7(2)
B3 B4 B5 B6 -0.9(2)
B1 B4 B5 B6 37.06(16)
B9 B4 B5 B6 -99.57(19)
B2 B1 B5 B4 100.44(18)
B3 B1 B5 B4 37.24(16)
B6 B1 B5 B4 138.20(18)
B2 B1 B5 B9 61.2(2)
B4 B1 B5 B9 -39.19(17)
B3 B1 B5 B9 -2.0(2)
B6 B1 B5 B9 99.00(19)
B2 B1 B5 B10 -4.8(2)
B4 B1 B5 B10 -105.3(2)
B3 B1 B5 B10 -68.0(2)
B6 B1 B5 B10 32.92(18)
B2 B1 B5 B6 -37.76(16)
B4 B1 B5 B6 -138.20(18)
B3 B1 B5 B6 -100.96(18)
C7 B2 B6 B10 0.2(2)
B1 B2 B6 B10 -100.1(2)
B3 B2 B6 B10 -61.3(2)
B11 B2 B6 B10 37.69(17)
C7 B2 B6 B11 -37.48(14)
B1 B2 B6 B11 -137.75(18)
B3 B2 B6 B11 -99.01(18)
C7 B2 B6 B1 100.27(17)
B3 B2 B6 B1 38.74(16)
B11 B2 B6 B1 137.75(18)
C7 B2 B6 B5 63.31(19)
B1 B2 B6 B5 -36.96(16)
B3 B2 B6 B5 1.8(2)
B11 B2 B6 B5 100.79(19)
B4 B1 B6 B2 -101.20(19)
B3 B1 B6 B2 -38.07(16)
B5 B1 B6 B2 -137.90(18)
B2 B1 B6 B10 104.77(19)
B4 B1 B6 B10 3.6(2)
B3 B1 B6 B10 66.7(2)
B5 B1 B6 B10 -33.14(17)
B2 B1 B6 B11 38.15(17)
B4 B1 B6 B11 -63.1(2)
B3 B1 B6 B11 0.1(2)
B5 B1 B6 B11 -99.8(2)
B2 B1 B6 B5 137.90(18)
B4 B1 B6 B5 36.70(16)
B3 B1 B6 B5 99.83(18)
B4 B5 B6 B2 -0.6(2)
B9 B5 B6 B2 -64.8(2)
B10 B5 B6 B2 -106.49(19)
B1 B5 B6 B2 36.74(16)
B4 B5 B6 B10 105.94(19)
B9 B5 B6 B10 41.73(17)
B1 B5 B6 B10 143.24(18)
B4 B5 B6 B11 63.5(2)
B9 B5 B6 B11 -0.7(2)
B10 B5 B6 B11 -42.42(17)
B1 B5 B6 B11 100.82(18)
B4 B5 B6 B1 -37.30(16)
B9 B5 B6 B1 -101.51(19)
B10 B5 B6 B1 -143.24(18)
B1 B2 C7 C8 -1.8(2)
B3 B2 C7 C8 40.36(17)
B6 B2 C7 C8 -64.79(19)
B11 B2 C7 C8 -104.65(18)
B1 B2 C7 B11 102.83(18)
B3 B2 C7 B11 145.01(18)
B6 B2 C7 B11 39.86(15)
B1 B2 C7 B3 -42.18(16)
B6 B2 C7 B3 -105.15(18)
B11 B2 C7 B3 -145.01(18)
B1 B2 C7 S1 -142.34(15)
B3 B2 C7 S1 -100.16(17)
B6 B2 C7 S1 154.69(14)
B11 B2 C7 S1 114.83(17)
B2 B3 C7 C8 -137.21(17)
B4 B3 C7 C8 -34.03(15)
B1 B3 C7 C8 -95.86(18)
C8 B3 C7 B11 101.20(19)
B2 B3 C7 B11 -36.01(18)
B4 B3 C7 B11 67.2(2)
B1 B3 C7 B11 5.3(2)
C8 B3 C7 B2 137.21(17)
B4 B3 C7 B2 103.17(18)
B1 B3 C7 B2 41.35(15)
C8 B3 C7 S1 -110.14(16)
B2 B3 C7 S1 112.66(16)
B4 B3 C7 S1 -144.17(14)
B1 B3 C7 S1 154.00(14)
C1 S1 C7 C8 89.64(17)
C1 S1 C7 B11 -54.01(19)
C1 S1 C7 B2 -132.07(16)
C1 S1 C7 B3 159.15(14)
B11 C7 C8 B9 -1.3(2)
B2 C7 C8 B9 69.7(2)
B3 C7 C8 B9 109.6(2)
S1 C7 C8 B9 -148.77(16)
B11 C7 C8 B4 -73.1(2)
B2 C7 C8 B4 -2.2(2)
B3 C7 C8 B4 37.67(17)
S1 C7 C8 B4 139.34(16)
B11 C7 C8 B3 -110.82(19)
B2 C7 C8 B3 -39.88(16)
S1 C7 C8 B3 101.67(16)
B5 B4 C8 C7 67.9(2)
B3 B4 C8 C7 -38.12(17)
B1 B4 C8 C7 5.1(2)
B9 B4 C8 C7 108.4(2)
B5 B4 C8 B9 -40.57(17)
B3 B4 C8 B9 -146.56(19)
B1 B4 C8 B9 -103.30(19)
B5 B4 C8 B3 105.99(18)
B1 B4 C8 B3 43.26(16)
B9 B4 C8 B3 146.56(19)
B2 B3 C8 C7 36.36(15)
B4 B3 C8 C7 140.50(17)
B1 B3 C8 C7 97.35(17)
C7 B3 C8 B9 -106.3(2)
B2 B3 C8 B9 -69.9(2)
B4 B3 C8 B9 34.23(19)
B1 B3 C8 B9 -8.9(2)
C7 B3 C8 B4 -140.50(17)
B2 B3 C8 B4 -104.14(18)
B1 B3 C8 B4 -43.15(15)
C7 C8 B9 B5 -63.8(2)
B4 C8 B9 B5 41.11(16)
B3 C8 B9 B5 7.8(2)
C7 C8 B9 B4 -104.93(19)
B3 C8 B9 B4 -33.33(18)
C7 C8 B9 B10 -1.7(2)
B4 C8 B9 B10 103.25(19)
B3 C8 B9 B10 69.9(2)
B4 B5 B9 C8 -41.86(17)
B10 B5 B9 C8 99.63(18)
B1 B5 B9 C8 -3.1(2)
B6 B5 B9 C8 59.5(2)
B10 B5 B9 B4 141.49(18)
B1 B5 B9 B4 38.73(16)
B6 B5 B9 B4 101.34(18)
B4 B5 B9 B10 -141.49(18)
B1 B5 B9 B10 -102.76(19)
B6 B5 B9 B10 -40.15(16)
B5 B4 B9 C8 132.22(18)
B3 B4 B9 C8 29.61(17)
B1 B4 B9 C8 92.90(19)
C8 B4 B9 B5 -132.22(18)
B3 B4 B9 B5 -102.62(19)
B1 B4 B9 B5 -39.33(17)
C8 B4 B9 B10 -97.57(18)
B5 B4 B9 B10 34.65(17)
B3 B4 B9 B10 -68.0(2)
B1 B4 B9 B10 -4.7(2)
B2 B6 B10 B5 96.51(19)
B11 B6 B10 B5 133.51(17)
B1 B6 B10 B5 33.11(17)
B2 B6 B10 B9 57.2(2)
B11 B6 B10 B9 94.16(17)
B1 B6 B10 B9 -6.2(2)
B5 B6 B10 B9 -39.35(16)
B2 B6 B10 B11 -37.00(17)
B1 B6 B10 B11 -100.40(18)
B5 B6 B10 B11 -133.51(17)
B4 B5 B10 B6 -97.8(2)
B9 B5 B10 B6 -133.86(18)
B1 B5 B10 B6 -33.11(17)
B4 B5 B10 B9 36.10(18)
B1 B5 B10 B9 100.7(2)
B6 B5 B10 B9 133.86(18)
B4 B5 B10 B11 -57.6(2)
B9 B5 B10 B11 -93.71(19)
B1 B5 B10 B11 7.0(2)
B6 B5 B10 B11 40.15(16)
C8 B9 B10 B6 -57.0(2)
B5 B9 B10 B6 41.12(16)
B4 B9 B10 B6 6.7(2)
C8 B9 B10 B5 -98.17(19)
B4 B9 B10 B5 -34.41(17)
C8 B9 B10 B11 3.4(2)
B5 B9 B10 B11 101.61(18)
B4 B9 B10 B11 67.2(2)
C8 C7 B11 B6 64.2(2)
B2 C7 B11 B6 -39.98(16)
B3 C7 B11 B6 -5.3(2)
S1 C7 B11 B6 -150.33(16)
C8 C7 B11 B2 104.22(18)
B3 C7 B11 B2 34.69(18)
S1 C7 B11 B2 -110.35(18)
C8 C7 B11 B10 3.5(2)
B2 C7 B11 B10 -100.71(17)
B3 C7 B11 B10 -66.0(2)
S1 C7 B11 B10 148.95(15)
B2 B6 B11 C7 40.09(16)
B10 B6 B11 C7 -100.37(19)
B1 B6 B11 C7 2.9(2)
B5 B6 B11 C7 -59.6(2)
B10 B6 B11 B2 -140.46(18)
B1 B6 B11 B2 -37.17(16)
B5 B6 B11 B2 -99.67(18)
B2 B6 B11 B10 140.46(18)
B1 B6 B11 B10 103.3(2)
B5 B6 B11 B10 40.79(16)
B1 B2 B11 C7 -94.99(18)
B3 B2 B11 C7 -31.10(16)
B6 B2 B11 C7 -133.45(18)
C7 B2 B11 B6 133.45(18)
B1 B2 B11 B6 38.46(16)
B3 B2 B11 B6 102.35(18)
C7 B2 B11 B10 98.86(18)
B1 B2 B11 B10 3.9(2)
B3 B2 B11 B10 67.8(2)
B6 B2 B11 B10 -34.59(17)
B6 B10 B11 C7 97.03(18)
B5 B10 B11 C7 55.5(2)
B9 B10 B11 C7 -4.1(2)
B5 B10 B11 B6 -41.52(17)
B9 B10 B11 B6 -101.18(17)
B6 B10 B11 B2 34.87(16)
B5 B10 B11 B2 -6.7(2)
B9 B10 B11 B2 -66.3(2)
